data_4134116
loop_
_publ_author_name
'Ruiz-Preciado, Marco A'
'Kubicki, Dominik J.'
'Hofstetter, Albert'
'McGovern, Lucie'
'Futscher, Moritz H.'
'Ummadisingu, Amita'
'Gershoni-Poranne, Renana'
'Zakeeruddin, Shaik M.'
'Ehrler, Bruno'
'Emsley, Lyndon'
'Mili\'c, Jovana V'
'Gr\"atzel, Michael'

_publ_section_title
;
 Supramolecular Modulation of Hybrid Perovskite Solar Cells via
 Bifunctional Halogen Bonding Revealed by Two-Dimensional <sup>19</sup>F
 Solid-State NMR Spectroscopy.
;
_journal_issue 3
_journal_name_full 'Journal of the American Chemical Society'
_journal_page_first 1645
_journal_page_last 1654
_journal_paper_doi 10.1021/jacs.9b13701
_journal_volume 142
_journal_year 2020
_chemical_formula_moiety 'C6 F4 I2, C8 H12 N2'
_chemical_formula_sum 'C14 H12 F4 I2 N2'
_chemical_formula_weight 538.06
_chemical_melting_point 144.0(10)
_chemical_name_common '2,3,5,6-tetramethylpyrazine / 1,4-diiodotetrafluorobenzene'
_chemical_name_systematic
;
2,3,5,6-tetramethylpyrazine / 1,4-diiodotetrafluorobenzene
;
_space_group_IT_number 14
_space_group_name_Hall '-P 2ybc'
_space_group_name_H-M_alt 'P 1 21/c 1'
_symmetry_cell_setting monoclinic
_symmetry_space_group_name_Hall '-P 2ybc'
_symmetry_space_group_name_H-M 'P 1 21/c 1'
_atom_sites_solution_hydrogens geom
_atom_sites_solution_primary direct
_atom_sites_solution_secondary difmap
_audit_block_doi 10.5517/cc8q7hp
_audit_creation_method SHELXL-97
_audit_update_record
;
2005-01-04 deposited with the CCDC.	2019-06-09 downloaded from the CCDC.
;
_cell_angle_alpha 90.00
_cell_angle_beta 106.908(3)
_cell_angle_gamma 90.00
_cell_formula_units_Z 2
_cell_length_a 11.0573(4)
_cell_length_b 5.7031(2)
_cell_length_c 14.0136(6)
_cell_measurement_reflns_used 3617
_cell_measurement_temperature 123(2)
_cell_measurement_theta_max 34.97
_cell_measurement_theta_min 2.91
_cell_volume 845.51(6)
_computing_cell_refinement 'DIRAX/LSQ (Duisenberg & Schreurs, 1989-2000)'
_computing_data_collection 'COLLECT (Nonius BV, 1997-2000)'
_computing_data_reduction 'EvalCCD (Duisenberg & Schreurs 1990-2000)'
_computing_molecular_graphics 'DIAMOND (Brandenburg, 1999)'
_computing_publication_material 'SHELXL-97 (Sheldrick, 1997)'
_computing_structure_refinement 'SHELXL-97 (Sheldrick, 1997)'
_computing_structure_solution 'SHELXS-97 (Sheldrick, 1990)'
_diffrn_ambient_temperature 123(2)
_diffrn_detector_area_resol_mean 9
_diffrn_measured_fraction_theta_full 0.985
_diffrn_measured_fraction_theta_max 0.985
_diffrn_measurement_device '95mm CCD camera on \k-goniostat'
_diffrn_measurement_device_type KappaCCD
_diffrn_measurement_method CCD
_diffrn_radiation_monochromator 'horizonally mounted graphite crystal'
_diffrn_radiation_source 'fine-focus sealed tube'
_diffrn_radiation_type MoK\a
_diffrn_radiation_wavelength 0.71073
_diffrn_reflns_av_R_equivalents 0.0453
_diffrn_reflns_av_sigmaI/netI 0.0401
_diffrn_reflns_limit_h_max 17
_diffrn_reflns_limit_h_min -17
_diffrn_reflns_limit_k_max 8
_diffrn_reflns_limit_k_min -9
_diffrn_reflns_limit_l_max 22
_diffrn_reflns_limit_l_min -19
_diffrn_reflns_number 13416
_diffrn_reflns_theta_full 35.24
_diffrn_reflns_theta_max 35.24
_diffrn_reflns_theta_min 5.15
_diffrn_standards_decay_% 0
_diffrn_standards_number 0
_exptl_absorpt_coefficient_mu 3.755
_exptl_absorpt_correction_T_max 0.7902
_exptl_absorpt_correction_T_min 0.6442
_exptl_absorpt_correction_type multi-scan
_exptl_absorpt_process_details
;
R.H. Blessing, Acta Cryst. (1995), A51, 33-38
;
_exptl_crystal_colour colorless
_exptl_crystal_density_diffrn 2.113
_exptl_crystal_density_meas ?
_exptl_crystal_density_method 'not measured'
_exptl_crystal_description plate-like
_exptl_crystal_F_000 504
_exptl_crystal_size_max 0.20
_exptl_crystal_size_mid 0.18
_exptl_crystal_size_min 0.16
_refine_diff_density_max 0.753
_refine_diff_density_min -0.808
_refine_diff_density_rms 0.111
_refine_ls_extinction_coef 0.0230(11)
_refine_ls_extinction_expression Fc^*^=kFc[1+0.001xFc^2^\l^3^/sin(2\q)]^-1/4^
_refine_ls_extinction_method SHELXL
_refine_ls_goodness_of_fit_ref 1.000
_refine_ls_hydrogen_treatment constr
_refine_ls_matrix_type full
_refine_ls_number_parameters 103
_refine_ls_number_reflns 3737
_refine_ls_number_restraints 0
_refine_ls_restrained_S_all 1.000
_refine_ls_R_factor_all 0.0586
_refine_ls_R_factor_gt 0.0297
_refine_ls_shift/su_max 0.000
_refine_ls_shift/su_mean 0.000
_refine_ls_structure_factor_coef Fsqd
_refine_ls_weighting_details 'calc w=1/[\s^2^(Fo^2^)+(0.0327P)^2^+0.2580P] where P=(Fo^2^+2Fc^2^)/3'
_refine_ls_weighting_scheme calc
_refine_ls_wR_factor_gt 0.0675
_refine_ls_wR_factor_ref 0.0785
_reflns_number_gt 2519
_reflns_number_total 3737
_reflns_threshold_expression >2sigma(I)
_cod_data_source_file C1.cif
_cod_data_source_block smjl25
_cod_depositor_comments
;
The following automatic conversions were performed:

data item '_chemical_melting_point' value '143-145' was changed to
'144.0(10)' -- the average value was taken and precision was
estimated.

data item '_exptl_crystal_density_meas' value 'not measured' was
changed to '?' -- the value is perceived as not measured.

Automatic conversion script
Id: cif_fix_values 7556 2019-12-06 15:28:31Z antanas 
;
_cod_original_sg_symbol_H-M 'P 21/c'
_cod_database_code 4134116

loop_
_symmetry_equiv_pos_as_xyz
'x, y, z'
'-x, y+1/2, -z+1/2'
'-x, -y, -z'
'x, -y-1/2, z-1/2'

loop_
_atom_site_label
_atom_site_type_symbol
_atom_site_fract_x
_atom_site_fract_y
_atom_site_fract_z
_atom_site_U_iso_or_equiv
_atom_site_adp_type
_atom_site_occupancy
_atom_site_symmetry_multiplicity
_atom_site_calc_flag
_atom_site_refinement_flags
I1 I 0.278020(14) 0.44116(3) -0.006105(13) 0.04638(8) Uani 1 1 d .
C1 C 0.4103(2) 0.1768(4) -0.00257(18) 0.0387(5) Uani 1 1 d .
C2 C 0.4085(2) 0.0486(5) -0.0863(2) 0.0462(6) Uani 1 1 d .
C3 C 0.5037(2) 0.1242(5) 0.0839(2) 0.0457(5) Uani 1 1 d .
F1 F 0.3190(2) 0.0883(4) -0.17239(14) 0.0807(7) Uani 1 1 d .
F2 F 0.5116(2) 0.2447(4) 0.16773(13) 0.0788(6) Uani 1 1 d .
N1 N 0.08514(16) 0.8233(3) -0.00041(14) 0.0351(4) Uani 1 1 d .
C4 C 0.1016(2) 0.9622(4) 0.07995(17) 0.0335(4) Uani 1 1 d .
C5 C 0.0146(2) 1.1409(4) 0.07970(16) 0.0336(4) Uani 1 1 d .
C6 C 0.2152(3) 0.9184(5) 0.1670(2) 0.0481(6) Uani 1 1 d .
H6A H 0.2600 0.7840 0.1536 0.072 Uiso 1 1 calc R
H6B H 0.1890 0.8900 0.2255 0.072 Uiso 1 1 calc R
H6C H 0.2697 1.0530 0.1777 0.072 Uiso 1 1 calc R
C7 C 0.0309(3) 1.3025(5) 0.16664(19) 0.0522(6) Uani 1 1 d .
H7A H -0.0311 1.4252 0.1491 0.078 Uiso 1 1 calc R
H7B H 0.1140 1.3697 0.1842 0.078 Uiso 1 1 calc R
H7C H 0.0201 1.2162 0.2224 0.078 Uiso 1 1 calc R

loop_
_atom_site_aniso_label
_atom_site_aniso_U_11
_atom_site_aniso_U_22
_atom_site_aniso_U_33
_atom_site_aniso_U_23
_atom_site_aniso_U_13
_atom_site_aniso_U_12
I1 0.03753(9) 0.03930(10) 0.06380(14) 0.00924(6) 0.01708(7) 0.00962(6)
C1 0.0292(9) 0.0386(10) 0.0471(12) 0.0047(9) 0.0090(8) 0.0063(8)
C2 0.0356(11) 0.0525(14) 0.0429(13) 0.0026(10) -0.0004(9) 0.0121(10)
C3 0.0418(12) 0.0476(12) 0.0434(13) -0.0036(10) 0.0054(10) 0.0088(10)
F1 0.0685(12) 0.1011(16) 0.0504(10) -0.0057(9) -0.0174(9) 0.0406(11)
F2 0.0759(12) 0.0922(14) 0.0549(10) -0.0255(10) -0.0020(9) 0.0334(12)
N1 0.0316(8) 0.0331(8) 0.0389(9) 0.0002(7) 0.0076(7) 0.0059(7)
C4 0.0309(9) 0.0324(10) 0.0343(10) 0.0013(7) 0.0050(7) 0.0016(8)
C5 0.0325(9) 0.0324(9) 0.0354(10) -0.0004(8) 0.0089(8) 0.0019(8)
C6 0.0396(11) 0.0531(14) 0.0414(13) -0.0024(10) -0.0045(10) 0.0104(10)
C7 0.0554(14) 0.0505(14) 0.0446(14) -0.0143(11) 0.0053(11) 0.0116(12)

loop_
_atom_type_symbol
_atom_type_description
_atom_type_scat_dispersion_real
_atom_type_scat_dispersion_imag
_atom_type_scat_source
C C 0.0033 0.0016 'International Tables Vol C Tables 4.2.6.8 and 6.1.1.4'
H H 0.0000 0.0000 'International Tables Vol C Tables 4.2.6.8 and 6.1.1.4'
N N 0.0061 0.0033 'International Tables Vol C Tables 4.2.6.8 and 6.1.1.4'
F F 0.0171 0.0103 'International Tables Vol C Tables 4.2.6.8 and 6.1.1.4'
I I -0.4742 1.8119 'International Tables Vol C Tables 4.2.6.8 and 6.1.1.4'

loop_
_citation_id
_citation_doi
_citation_year
1 10.1039/b500009b 2005

loop_
_geom_angle_atom_site_label_1
_geom_angle_atom_site_label_2
_geom_angle_atom_site_label_3
_geom_angle
_geom_angle_site_symmetry_1
_geom_angle_site_symmetry_3
C2 C1 C3 117.1(2) . .
C2 C1 I1 121.72(16) . .
C3 C1 I1 121.22(18) . .
F1 C2 C3 118.3(2) . 3_655
F1 C2 C1 120.1(2) . .
C3 C2 C1 121.6(2) 3_655 .
F2 C3 C2 118.6(2) . 3_655
F2 C3 C1 120.0(2) . .
C2 C3 C1 121.4(2) 3_655 .
C5 N1 C4 119.02(18) 3_575 .
N1 C4 C5 120.0(2) . .
N1 C4 C6 117.46(19) . .
C5 C4 C6 122.5(2) . .
N1 C5 C4 120.94(19) 3_575 .
N1 C5 C7 117.29(19) 3_575 .
C4 C5 C7 121.8(2) . .
C4 C6 H6A 109.5 . .
C4 C6 H6B 109.5 . .
H6A C6 H6B 109.5 . .
C4 C6 H6C 109.5 . .
H6A C6 H6C 109.5 . .
H6B C6 H6C 109.5 . .
C5 C7 H7A 109.5 . .
C5 C7 H7B 109.5 . .
H7A C7 H7B 109.5 . .
C5 C7 H7C 109.5 . .
H7A C7 H7C 109.5 . .
H7B C7 H7C 109.5 . .

loop_
_geom_bond_atom_site_label_1
_geom_bond_atom_site_label_2
_geom_bond_distance
_geom_bond_site_symmetry_2
I1 C1 2.091(2) .
C1 C2 1.377(4) .
C1 C3 1.377(3) .
C2 F1 1.339(3) .
C2 C3 1.377(4) 3_655
C3 F2 1.342(3) .
C3 C2 1.377(4) 3_655
N1 C5 1.334(3) 3_575
N1 C4 1.345(3) .
C4 C5 1.401(3) .
C4 C6 1.496(3) .
C5 N1 1.334(3) 3_575
C5 C7 1.496(3) .
C6 H6A 0.9600 .
C6 H6B 0.9600 .
C6 H6C 0.9600 .
C7 H7A 0.9600 .
C7 H7B 0.9600 .
C7 H7C 0.9600 .
